data_4037612
loop_
_publ_author_name
'Kimber, M. C.'
'Try, A. C.'
'Painter, L.'
'Harding, M. M.'
'Turner, P.'

_publ_section_title
;
 Synthesis of functionalized chiral carbocyclic cleft molecules
 complementary to Tr\"oger's base derivatives.
;
_journal_issue 10
_journal_name_full 'The Journal of organic chemistry'
_journal_page_first 3042
_journal_page_last 3046
_journal_paper_doi 10.1021/jo991741p
_journal_volume 65
_journal_year 2000
_chemical_formula_sum 'C29 H20 O2'
_chemical_formula_weight 400.45
_space_group_IT_number 14
_space_group_name_Hall '-P 2ybc'
_space_group_name_H-M_alt 'P 1 21/c 1'
_symmetry_cell_setting monoclinic
_symmetry_Int_Tables_number 14
_symmetry_space_group_name_H-M 'P 1 21/c 1'
_atom_sites_solution_hydrogens geom
_atom_sites_solution_primary direct
_atom_sites_solution_secondary difmap
_audit_creation_method SHELXL-97
_cell_angle_alpha 90.00
_cell_angle_beta 97.5260(10)
_cell_angle_gamma 90.00
_cell_formula_units_Z 4
_cell_length_a 17.1992(10)
_cell_length_b 11.0779(6)
_cell_length_c 10.6606(6)
_cell_measurement_reflns_used 2825
_cell_measurement_temperature 297(2)
_cell_measurement_theta_max 23.278
_cell_measurement_theta_min 2.664
_cell_volume 2013.7(2)
_computing_cell_refinement SAINT
_computing_data_collection SMART
_computing_data_reduction 'SAINT and XPREP'
_computing_molecular_graphics 'teXsan for Windows (MSC, 1997)'
_computing_structure_refinement 'SHELXL-97 (Sheldrick, 1997)'
_computing_structure_solution 'SIR97 (Altomare, et. al. 1997)'
_diffrn_ambient_temperature 297(2)
_diffrn_measured_fraction_theta_full 0.973
_diffrn_measured_fraction_theta_max 0.973
_diffrn_measurement_device_type 'Bruker SMART 1000 CCD'
_diffrn_measurement_method \w
_diffrn_radiation_monochromator graphite
_diffrn_radiation_source 'sealed tube'
_diffrn_radiation_type MoK\a
_diffrn_radiation_wavelength 0.71073
_diffrn_reflns_av_R_equivalents 0.0448
_diffrn_reflns_av_sigmaI/netI 0.0380
_diffrn_reflns_limit_h_max 22
_diffrn_reflns_limit_h_min -22
_diffrn_reflns_limit_k_max 14
_diffrn_reflns_limit_k_min -14
_diffrn_reflns_limit_l_max 13
_diffrn_reflns_limit_l_min -13
_diffrn_reflns_number 18779
_diffrn_reflns_theta_full 28.01
_diffrn_reflns_theta_max 28.01
_diffrn_reflns_theta_min 2.19
_diffrn_standards_decay_% 0.0
_diffrn_standards_number 75
_exptl_absorpt_coefficient_mu 0.082
_exptl_absorpt_correction_T_max 1.000
_exptl_absorpt_correction_T_min 0.829
_exptl_absorpt_correction_type empirical
_exptl_absorpt_process_details 'SADABS (Sheldrick, 1996)'
_exptl_crystal_colour colouless
_exptl_crystal_density_diffrn 1.321
_exptl_crystal_density_method 'not measured'
_exptl_crystal_description blade
_exptl_crystal_F_000 840
_exptl_crystal_size_max 0.381
_exptl_crystal_size_mid 0.132
_exptl_crystal_size_min 0.056
_refine_diff_density_max 0.156
_refine_diff_density_min -0.163
_refine_diff_density_rms 0.035
_refine_ls_extinction_coef 0.0004(8)
_refine_ls_extinction_expression Fc^*^=kFc[1+0.001xFc^2^\l^3^/sin(2\q)]^-1/4^
_refine_ls_extinction_method SHELXL
_refine_ls_goodness_of_fit_ref 1.072
_refine_ls_hydrogen_treatment mixed
_refine_ls_matrix_type full
_refine_ls_number_parameters 281
_refine_ls_number_reflns 4732
_refine_ls_number_restraints 0
_refine_ls_restrained_S_all 1.072
_refine_ls_R_factor_all 0.1096
_refine_ls_R_factor_gt 0.0599
_refine_ls_shift/su_max 0.005
_refine_ls_shift/su_mean 0.000
_refine_ls_structure_factor_coef Fsqd
_refine_ls_weighting_details 'calc w=1/[\s^2^(Fo^2^)+(0.0454P)^2^+0.5263P] where P=(Fo^2^+2Fc^2^)/3'
_refine_ls_weighting_scheme calc
_refine_ls_wR_factor_gt 0.1152
_refine_ls_wR_factor_ref 0.1369
_reflns_number_gt 2916
_reflns_number_total 4732
_reflns_threshold_expression >2sigma(I)
_cod_data_source_file jo991741p.cif
_cod_data_source_block mmh20
_cod_original_sg_symbol_H-M 'P 21/c     '
_cod_database_code 4037612

loop_
_symmetry_equiv_pos_as_xyz
'x, y, z'
'-x, y+1/2, -z+1/2'
'-x, -y, -z'
'x, -y-1/2, z-1/2'

loop_
_atom_site_label
_atom_site_type_symbol
_atom_site_fract_x
_atom_site_fract_y
_atom_site_fract_z
_atom_site_U_iso_or_equiv
_atom_site_adp_type
_atom_site_occupancy
_atom_site_symmetry_multiplicity
_atom_site_calc_flag
_atom_site_refinement_flags
O1 O 0.88597(9) 0.91201(13) 0.40252(14) 0.0633(4) Uani 1 1 d .
O2 O 0.68956(9) 0.48283(14) 0.47825(17) 0.0722(5) Uani 1 1 d .
C1 C 0.86259(11) 0.59442(18) 0.47171(18) 0.0474(5) Uani 1 1 d .
C2 C 0.89625(12) 0.50719(19) 0.55494(19) 0.0522(5) Uani 1 1 d .
H2 H 0.8746 0.4302 0.5531 0.063 Uiso 1 1 calc R
C3 C 0.96154(11) 0.53307(19) 0.64063(19) 0.0524(5) Uani 1 1 d .
H3 H 0.9830 0.4728 0.6953 0.063 Uiso 1 1 calc R
C4 C 0.99621(11) 0.64730(18) 0.64736(17) 0.0467(5) Uani 1 1 d .
C5 C 0.96071(11) 0.73543(18) 0.56704(18) 0.0485(5) Uani 1 1 d .
H5 H 0.9815 0.8130 0.5712 0.058 Uiso 1 1 calc R
C6 C 0.89465(11) 0.71103(17) 0.48022(18) 0.0464(5) Uani 1 1 d .
C7 C 0.85851(11) 0.81060(19) 0.39872(18) 0.0495(5) Uani 1 1 d .
C8 C 0.78357(12) 0.77960(19) 0.31275(19) 0.0538(5) Uani 1 1 d .
H8 H 0.7767 0.8361 0.2414 0.065 Uiso 1 1 calc R
C9 C 0.71572(11) 0.79398(18) 0.38987(18) 0.0486(5) Uani 1 1 d .
C10 C 0.68325(12) 0.90663(19) 0.4063(2) 0.0561(5) Uani 1 1 d .
H10 H 0.7019 0.9735 0.3667 0.067 Uiso 1 1 calc R
C11 C 0.62377(12) 0.92140(19) 0.4804(2) 0.0567(6) Uani 1 1 d .
H11 H 0.6034 0.9981 0.4901 0.068 Uiso 1 1 calc R
C12 C 0.59376(11) 0.82365(18) 0.54075(19) 0.0495(5) Uani 1 1 d .
C13 C 0.62534(11) 0.71084(18) 0.52372(19) 0.0499(5) Uani 1 1 d .
H13 H 0.6057 0.6441 0.5620 0.060 Uiso 1 1 calc R
C14 C 0.68602(11) 0.69511(17) 0.45039(18) 0.0471(5) Uani 1 1 d .
C15 C 0.71912(11) 0.57207(19) 0.43792(19) 0.0512(5) Uani 1 1 d .
C16 C 0.79264(11) 0.56412(19) 0.37425(19) 0.0521(5) Uani 1 1 d .
H16 H 0.7983 0.4816 0.3436 0.063 Uiso 1 1 calc R
C17 C 0.78745(13) 0.6514(2) 0.26258(19) 0.0593(6) Uani 1 1 d .
H17A H 0.8331 0.6424 0.2187 0.071 Uiso 1 1 calc R
H17B H 0.7410 0.6342 0.2034 0.071 Uiso 1 1 calc R
C18 C 1.07106(11) 0.67108(18) 0.73063(18) 0.0480(5) Uani 1 1 d .
C19 C 1.12281(12) 0.7586(2) 0.6990(2) 0.0603(6) Uani 1 1 d .
H19 H 1.1087 0.8062 0.6278 0.072 Uiso 1 1 calc R
C20 C 1.19465(13) 0.7767(2) 0.7706(2) 0.0699(7) Uani 1 1 d .
H20 H 1.2280 0.8364 0.7474 0.084 Uiso 1 1 calc R
C21 C 1.21722(13) 0.7074(2) 0.8754(2) 0.0661(6) Uani 1 1 d .
H21 H 1.2661 0.7186 0.9228 0.079 Uiso 1 1 calc R
C22 C 1.16661(13) 0.6212(2) 0.9097(2) 0.0613(6) Uani 1 1 d .
H22 H 1.1814 0.5740 0.9810 0.074 Uiso 1 1 calc R
C23 C 1.09397(13) 0.60344(19) 0.83944(19) 0.0561(5) Uani 1 1 d .
H23 H 1.0601 0.5458 0.8651 0.067 Uiso 1 1 calc R
C24 C 0.53108(11) 0.83858(18) 0.62348(19) 0.0513(5) Uani 1 1 d .
C25 C 0.46708(12) 0.76081(19) 0.6140(2) 0.0586(6) Uani 1 1 d .
H25 H 0.4627 0.7001 0.5532 0.070 Uiso 1 1 calc R
C26 C 0.41005(13) 0.7719(2) 0.6929(2) 0.0667(6) Uani 1 1 d .
H26 H 0.3676 0.7191 0.6849 0.080 Uiso 1 1 calc R
C27 C 0.41587(14) 0.8608(2) 0.7833(2) 0.0684(7) Uani 1 1 d .
H27 H 0.3777 0.8684 0.8371 0.082 Uiso 1 1 calc R
C28 C 0.47856(15) 0.9387(2) 0.7938(2) 0.0731(7) Uani 1 1 d .
H28 H 0.4827 0.9989 0.8551 0.088 Uiso 1 1 calc R
C29 C 0.53556(13) 0.9284(2) 0.7141(2) 0.0628(6) Uani 1 1 d .
H29 H 0.5773 0.9825 0.7216 0.075 Uiso 1 1 calc R

loop_
_atom_site_aniso_label
_atom_site_aniso_U_11
_atom_site_aniso_U_22
_atom_site_aniso_U_33
_atom_site_aniso_U_23
_atom_site_aniso_U_13
_atom_site_aniso_U_12
O1 0.0604(9) 0.0564(10) 0.0731(10) 0.0082(8) 0.0088(8) -0.0002(7)
O2 0.0631(10) 0.0508(9) 0.1079(13) 0.0018(9) 0.0309(9) 0.0009(8)
C1 0.0431(11) 0.0531(12) 0.0480(11) -0.0062(9) 0.0136(9) 0.0028(9)
C2 0.0492(12) 0.0499(12) 0.0595(13) -0.0014(10) 0.0151(10) -0.0018(9)
C3 0.0511(12) 0.0541(13) 0.0533(12) 0.0068(10) 0.0119(10) 0.0047(10)
C4 0.0421(10) 0.0543(12) 0.0453(11) -0.0014(9) 0.0119(9) 0.0032(9)
C5 0.0452(11) 0.0477(11) 0.0541(11) -0.0009(9) 0.0120(9) 0.0011(9)
C6 0.0416(10) 0.0508(12) 0.0487(11) 0.0009(9) 0.0132(9) 0.0035(9)
C7 0.0451(11) 0.0553(13) 0.0507(12) 0.0011(10) 0.0155(9) 0.0045(10)
C8 0.0518(12) 0.0654(14) 0.0444(11) 0.0069(10) 0.0071(9) 0.0020(10)
C9 0.0417(10) 0.0545(12) 0.0478(11) 0.0049(9) -0.0003(9) 0.0040(9)
C10 0.0446(11) 0.0543(13) 0.0681(14) 0.0140(11) 0.0033(10) 0.0023(10)
C11 0.0477(12) 0.0480(12) 0.0730(14) 0.0043(10) 0.0021(11) 0.0102(9)
C12 0.0386(10) 0.0517(12) 0.0567(12) -0.0004(10) 0.0006(9) 0.0058(9)
C13 0.0416(10) 0.0479(12) 0.0604(12) 0.0005(9) 0.0072(9) -0.0010(9)
C14 0.0395(10) 0.0484(11) 0.0529(11) -0.0033(9) 0.0037(9) 0.0026(9)
C15 0.0435(11) 0.0512(12) 0.0583(13) -0.0048(10) 0.0049(9) -0.0013(9)
C16 0.0467(11) 0.0550(12) 0.0555(12) -0.0105(10) 0.0100(9) 0.0020(9)
C17 0.0548(13) 0.0750(15) 0.0484(12) -0.0072(11) 0.0076(10) 0.0007(11)
C18 0.0455(11) 0.0519(12) 0.0480(11) -0.0033(9) 0.0115(9) 0.0042(9)
C19 0.0517(12) 0.0683(15) 0.0608(13) 0.0102(11) 0.0066(10) -0.0014(11)
C20 0.0542(13) 0.0764(16) 0.0781(16) 0.0054(13) 0.0048(12) -0.0104(12)
C21 0.0524(13) 0.0781(16) 0.0657(15) -0.0079(12) 0.0005(11) 0.0011(12)
C22 0.0624(14) 0.0716(15) 0.0486(12) -0.0001(11) 0.0030(11) 0.0116(12)
C23 0.0556(13) 0.0608(13) 0.0529(12) 0.0000(10) 0.0107(10) 0.0038(10)
C24 0.0416(11) 0.0522(12) 0.0590(12) 0.0002(10) 0.0027(9) 0.0099(9)
C25 0.0509(12) 0.0543(13) 0.0715(14) -0.0050(11) 0.0117(11) 0.0053(10)
C26 0.0557(13) 0.0655(15) 0.0818(16) 0.0033(13) 0.0193(12) 0.0044(11)
C27 0.0594(15) 0.0878(18) 0.0598(14) 0.0050(13) 0.0149(11) 0.0192(13)
C28 0.0675(15) 0.0845(18) 0.0657(15) -0.0216(13) 0.0026(12) 0.0158(14)
C29 0.0490(12) 0.0646(14) 0.0726(15) -0.0133(12) 0.0003(11) 0.0054(10)

loop_
_atom_type_symbol
_atom_type_description
_atom_type_scat_dispersion_real
_atom_type_scat_dispersion_imag
_atom_type_scat_source
C C 0.0033 0.0016 'International Tables Vol C Tables 4.2.6.8 and 6.1.1.4'
H H 0.0000 0.0000 'International Tables Vol C Tables 4.2.6.8 and 6.1.1.4'
O O 0.0106 0.0060 'International Tables Vol C Tables 4.2.6.8 and 6.1.1.4'

loop_
_geom_angle_atom_site_label_1
_geom_angle_atom_site_label_2
_geom_angle_atom_site_label_3
_geom_angle
C2 C1 C6 118.22(18)
C2 C1 C16 120.68(18)
C6 C1 C16 121.10(18)
C3 C2 C1 120.91(19)
C2 C3 C4 121.77(19)
C5 C4 C3 117.11(18)
C5 C4 C18 121.35(18)
C3 C4 C18 121.41(18)
C4 C5 C6 121.87(19)
C5 C6 C1 120.03(18)
C5 C6 C7 119.03(18)
C1 C6 C7 120.93(18)
O1 C7 C6 122.27(19)
O1 C7 C8 121.56(19)
C6 C7 C8 116.15(18)
C17 C8 C7 110.49(17)
C17 C8 C9 111.08(17)
C7 C8 C9 107.49(15)
C10 C9 C14 117.90(18)
C10 C9 C8 120.81(18)
C14 C9 C8 121.25(18)
C11 C10 C9 121.27(19)
C10 C11 C12 121.26(19)
C13 C12 C11 117.76(19)
C13 C12 C24 120.34(18)
C11 C12 C24 121.89(18)
C12 C13 C14 121.45(19)
C13 C14 C9 120.35(17)
C13 C14 C15 119.16(18)
C9 C14 C15 120.49(18)
O2 C15 C14 122.01(19)
O2 C15 C16 121.59(19)
C14 C15 C16 116.40(18)
C15 C16 C1 108.26(16)
C15 C16 C17 110.22(17)
C1 C16 C17 110.67(17)
C8 C17 C16 108.53(16)
C19 C18 C23 117.23(19)
C19 C18 C4 120.74(18)
C23 C18 C4 121.96(18)
C20 C19 C18 121.6(2)
C21 C20 C19 120.5(2)
C20 C21 C22 119.0(2)
C21 C22 C23 120.9(2)
C22 C23 C18 120.7(2)
C29 C24 C25 117.9(2)
C29 C24 C12 121.04(19)
C25 C24 C12 121.05(18)
C26 C25 C24 121.3(2)
C27 C26 C25 120.0(2)
C26 C27 C28 119.4(2)
C27 C28 C29 120.7(2)
C24 C29 C28 120.6(2)

loop_
_geom_bond_atom_site_label_1
_geom_bond_atom_site_label_2
_geom_bond_distance
O1 C7 1.217(2)
O2 C15 1.216(2)
C1 C2 1.386(3)
C1 C6 1.403(3)
C1 C16 1.521(3)
C2 C3 1.382(3)
C3 C4 1.397(3)
C4 C5 1.387(3)
C4 C18 1.488(3)
C5 C6 1.395(3)
C6 C7 1.489(3)
C7 C8 1.520(3)
C8 C17 1.522(3)
C8 C9 1.521(3)
C9 C10 1.388(3)
C9 C14 1.401(3)
C10 C11 1.381(3)
C11 C12 1.393(3)
C12 C13 1.384(3)
C12 C24 1.489(3)
C13 C14 1.394(3)
C14 C15 1.490(3)
C15 C16 1.514(3)
C16 C17 1.527(3)
C18 C19 1.387(3)
C18 C23 1.394(3)
C19 C20 1.379(3)
C20 C21 1.370(3)
C21 C22 1.374(3)
C22 C23 1.384(3)
C24 C29 1.382(3)
C24 C25 1.391(3)
C25 C26 1.379(3)
C26 C27 1.373(3)
C27 C28 1.374(3)
C28 C29 1.383(3)

loop_
_geom_torsion_atom_site_label_1
_geom_torsion_atom_site_label_2
_geom_torsion_atom_site_label_3
_geom_torsion_atom_site_label_4
_geom_torsion
C6 C1 C2 C3 -2.5(3)
C16 C1 C2 C3 177.65(17)
C1 C2 C3 C4 0.1(3)
C2 C3 C4 C5 2.1(3)
C2 C3 C4 C18 -173.73(17)
C3 C4 C5 C6 -1.9(3)
C18 C4 C5 C6 173.94(17)
C4 C5 C6 C1 -0.5(3)
C4 C5 C6 C7 178.72(17)
C2 C1 C6 C5 2.7(3)
C16 C1 C6 C5 -177.48(16)
C2 C1 C6 C7 -176.47(17)
C16 C1 C6 C7 3.3(3)
C5 C6 C7 O1 2.2(3)
C1 C6 C7 O1 -178.60(18)
C5 C6 C7 C8 -175.99(17)
C1 C6 C7 C8 3.2(3)
O1 C7 C8 C17 145.13(19)
C6 C7 C8 C17 -36.7(2)
O1 C7 C8 C9 -93.5(2)
C6 C7 C8 C9 84.7(2)
C17 C8 C9 C10 -156.71(19)
C7 C8 C9 C10 82.3(2)
C17 C8 C9 C14 25.7(2)
C7 C8 C9 C14 -95.3(2)
C14 C9 C10 C11 0.3(3)
C8 C9 C10 C11 -177.34(18)
C9 C10 C11 C12 -0.4(3)
C10 C11 C12 C13 -0.2(3)
C10 C11 C12 C24 178.42(18)
C11 C12 C13 C14 1.0(3)
C24 C12 C13 C14 -177.67(17)
C12 C13 C14 C9 -1.1(3)
C12 C13 C14 C15 178.49(18)
C10 C9 C14 C13 0.5(3)
C8 C9 C14 C13 178.09(17)
C10 C9 C14 C15 -179.16(18)
C8 C9 C14 C15 -1.5(3)
C13 C14 C15 O2 8.0(3)
C9 C14 C15 O2 -172.3(2)
C13 C14 C15 C16 -170.89(17)
C9 C14 C15 C16 8.7(3)
O2 C15 C16 C1 -97.4(2)
C14 C15 C16 C1 81.6(2)
O2 C15 C16 C17 141.5(2)
C14 C15 C16 C17 -39.6(2)
C2 C1 C16 C15 82.7(2)
C6 C1 C16 C15 -97.1(2)
C2 C1 C16 C17 -156.35(18)
C6 C1 C16 C17 23.8(2)
C7 C8 C17 C16 63.5(2)
C9 C8 C17 C16 -55.7(2)
C15 C16 C17 C8 63.3(2)
C1 C16 C17 C8 -56.4(2)
C5 C4 C18 C19 -25.3(3)
C3 C4 C18 C19 150.4(2)
C5 C4 C18 C23 157.80(18)
C3 C4 C18 C23 -26.5(3)
C23 C18 C19 C20 1.2(3)
C4 C18 C19 C20 -175.8(2)
C18 C19 C20 C21 0.4(4)
C19 C20 C21 C22 -1.2(4)
C20 C21 C22 C23 0.4(3)
C21 C22 C23 C18 1.4(3)
C19 C18 C23 C22 -2.1(3)
C4 C18 C23 C22 174.87(19)
C13 C12 C24 C29 132.0(2)
C11 C12 C24 C29 -46.7(3)
C13 C12 C24 C25 -46.5(3)
C11 C12 C24 C25 134.9(2)
C29 C24 C25 C26 -0.5(3)
C12 C24 C25 C26 178.02(19)
C24 C25 C26 C27 -0.2(3)
C25 C26 C27 C28 0.3(3)
C26 C27 C28 C29 0.2(4)
C25 C24 C29 C28 1.0(3)
C12 C24 C29 C28 -177.5(2)
C27 C28 C29 C24 -0.9(4)
